data_2004488
loop_
_publ_author_name
'Jethmalani, J. M.'
'Camp, A. G.'
'Soman, N. G.'
'Hawley, J. W.'
'Setliff, F. L.'
'Holt, E. M.'

_publ_section_title
;
 <i>N</i>-(4-Bromophenyl)-5,6-dichloronicotinamide and
 6-Chloro-5-fluoro-<i>N</i>-(3-pyridyl)nicotinamide
;
_journal_issue 2
_journal_name_full 'Acta Crystallographica Section C'
_journal_page_first 438
_journal_page_last 441
_journal_paper_doi 10.1107/S0108270195012078
_journal_volume 52
_journal_year 1996
_chemical_formula_moiety 'C11 H7 Cl1 F1 N3 O1'
_chemical_formula_sum 'C11 H7 Cl F N3 O'
_chemical_formula_weight 251.6
_chemical_name_systematic
;
N-(3-pyridyl)-6-chloro-5-fluoronicotinamide
;
_space_group_IT_number 14
_symmetry_cell_setting monoclinic
_symmetry_space_group_name_Hall '-P 2yn'
_symmetry_space_group_name_H-M 'P 1 21/n 1'
_cell_angle_alpha 90.0
_cell_angle_beta 108.370(10)
_cell_angle_gamma 90.0
_cell_formula_units_Z 4
_cell_length_a 7.995(2)
_cell_length_b 12.483(2)
_cell_length_c 11.320(2)
_cell_measurement_reflns_used 45
_cell_measurement_temperature 298
_cell_measurement_theta_max 12.32
_cell_measurement_theta_min 5.5
_cell_volume 1072.2(4)
_computing_cell_refinement XSCANS
_computing_data_collection 'XSCANS (Siemens, 1991)'
_computing_data_reduction XSCANS
_computing_molecular_graphics 'XP (Siemens, 1990)'
_computing_publication_material SHELXS86
_computing_structure_refinement SHELXS86
_computing_structure_solution 'SHELXS86 (Sheldrick, 1985)'
_diffrn_ambient_temperature 298(2)
_diffrn_measurement_device 'Siemens P4 four-circle'
_diffrn_measurement_method \q/2\q
_diffrn_radiation_monochromator graphite
_diffrn_radiation_source 'X-ray tube'
_diffrn_radiation_type MoK\a
_diffrn_radiation_wavelength 0.71073
_diffrn_reflns_av_R_equivalents 0.0162
_diffrn_reflns_limit_h_max 8
_diffrn_reflns_limit_h_min -9
_diffrn_reflns_limit_k_max 10
_diffrn_reflns_limit_k_min 0
_diffrn_reflns_limit_l_max 13
_diffrn_reflns_limit_l_min 0
_diffrn_reflns_number 2031
_diffrn_reflns_reduction_process XSCANS
_diffrn_reflns_theta_max 22.5
_diffrn_reflns_theta_min 3.5
_diffrn_standards_decay_% 7.0
_diffrn_standards_interval_count 97
_diffrn_standards_number 3
_exptl_absorpt_coefficient_mu 0.355
_exptl_absorpt_correction_type none
_exptl_crystal_colour colorless
_exptl_crystal_density_diffrn 1.559
_exptl_crystal_description cube
_exptl_crystal_F_000 512
_exptl_crystal_size_max 0.3
_exptl_crystal_size_mid 0.3
_exptl_crystal_size_min 0.3
_refine_diff_density_max 0.25
_refine_diff_density_min -0.21
_refine_ls_extinction_method none
_refine_ls_goodness_of_fit_obs 1.57
_refine_ls_hydrogen_treatment 'H atoms refined as riding model'
_refine_ls_matrix_type full
_refine_ls_number_parameters 155
_refine_ls_number_reflns 1416
_refine_ls_R_factor_all 0.0512
_refine_ls_R_factor_obs 0.0398
_refine_ls_shift/esd_max 0.007
_refine_ls_shift/esd_mean 0.002
_refine_ls_structure_factor_coef F
_refine_ls_weighting_details 'w = 1/[\s^2^(F) + 0.0008F^2^]'
_refine_ls_weighting_scheme calc
_refine_ls_wR_factor_all 0.0671
_refine_ls_wR_factor_obs 0.0588
_reflns_number_observed 1416
_reflns_number_total 1889
_reflns_observed_criterion >7.0sigma(F)
_cod_data_source_file cr1196.cif
_cod_data_source_block 2
_cod_depositor_comments
;
The following automatic conversions were performed:

'_refine_ls_weighting_scheme' value 'calc w = 1/[\s^2^(F) +
0.0008F^2^]' was changed to 'calc'. New tag
'_refine_ls_weighting_details' was created. The value of the new tag
was set to 'w = 1/[\s^2^(F) + 0.0008F^2^]'.

Automatic conversion script
Id: cif_fix_values 3143 2015-03-26 13:38:13Z robertas 
;
_cod_original_cell_volume 1072.1(3)
_cod_original_sg_symbol_H-M 'P 21/n'
_cod_original_formula_sum 'C11 H7 Cl1 F1 N3 O1'
_cod_database_code 2004488

loop_
_symmetry_equiv_pos_as_xyz
x,y,z
1/2+x,1/2-y,1/2+z
1/2-x,1/2+y,1/2-z
-x,-y,-z

loop_
_atom_site_aniso_label
_atom_site_aniso_U_11
_atom_site_aniso_U_22
_atom_site_aniso_U_33
_atom_site_aniso_U_12
_atom_site_aniso_U_13
_atom_site_aniso_U_23
C1 0.0640(10) 0.0660(10) 0.0510(10) -0.0050(10) 0.0130(10) 0.0270(10)
F1 0.0740(10) 0.0980(10) 0.0690(10) -0.0470(10) 0.0000(10) 0.0310(10)
N1 0.0490(10) 0.064(2) 0.0470(10) -0.0140(10) -0.0010(10) 0.0210(10)
C2 0.0470(10) 0.056(2) 0.0430(10) -0.0160(10) 0.0010(10) 0.0150(10)
C3 0.0380(10) 0.0280(10) 0.0320(10) 0.0010(10) 0.0100(10) -0.0030(10)
C4 0.0450(10) 0.0460(10) 0.0370(10) -0.0070(10) 0.0030(10) 0.0040(10)
C5 0.0410(10) 0.0420(10) 0.0490(10) -0.0110(10) 0.0130(10) 0.0040(10)
C6 0.0460(10) 0.0390(10) 0.0370(10) 0.0030(10) 0.0140(10) 0.0080(10)
C7 0.0370(10) 0.0280(10) 0.0300(10) 0.0030(10) 0.0070(10) -0.0040(10)
O1 0.0470(10) 0.0420(10) 0.0370(10) -0.0110(10) -0.0060(10) 0.0030(10)
N2 0.0360(10) 0.0320(10) 0.0270(10) -0.0010(10) 0.0030(10) 0.0020(10)
N1A 0.0440(10) 0.0450(10) 0.0310(10) 0.0020(10) 0.0020(10) 0.0070(10)
C2A 0.0390(10) 0.0390(10) 0.0290(10) -0.0010(10) 0.0050(10) 0.0010(10)
C3A 0.0340(10) 0.0310(10) 0.0270(10) 0.0040(10) 0.0070(10) 0.0010(10)
C4A 0.0430(10) 0.0530(10) 0.0420(10) -0.0110(10) -0.0070(10) 0.0150(10)
C5A 0.0520(10) 0.0600(10) 0.0610(10) -0.0180(10) -0.0030(10) 0.0230(10)
C6A 0.0530(10) 0.0490(10) 0.0440(10) 0.0000(10) 0.0050(10) 0.0170(10)

loop_
_atom_site_label
_atom_site_fract_x
_atom_site_fract_y
_atom_site_fract_z
_atom_site_U_iso_or_equiv
_atom_site_thermal_displace_type
_atom_site_calc_flag
_atom_site_calc_attached_atom
Cl1 .06750(10) .20480(10) .02400(10) .0620(10) Uani d .
F1 .36740(10) .20180(10) .24820(10) .0860(10) Uani d .
N1 -.03220(10) .05380(10) .14620(10) .0570(10) Uani d .
C2 -.01020(10) -.00940(10) .24500(10) .0520(10) Uani d .
H2A -0.1019 -0.0598 .2425 .080 Uiso c R
C3 .13430(10) -.00680(10) .35000(10) .0330(10) Uani d .
C4 .26520(10) .06570(10) .35240(10) .0450(10) Uani d .
H4A .3691 .0713 .4236 .080 Uiso c R
C5 .24360(10) .12990(10) .25060(10) .0440(10) Uani d .
C6 .09420(10) .12160(10) .15030(10) .0410(10) Uani d .
C7 .16050(10) -.07560(10) .46370(10) .0330(10) Uani d .
O1 .29350(10) -.06390(10) .55270(10) .0460(10) Uani d .
N2 .03520(10) -0.14900(10) .46050(10) .0330(10) Uani d .
H2B -0.0619 -0.1479 .3933 .080 Uiso c R
N1A .17670(10) -0.31360(10) .74730(10) .0420(10) Uani d .
C2A .17430(10) -0.23580(10) .66500(10) .0370(10) Uani d .
H2AA .2681 -0.1842 .6849 .080 Uiso c R
C3A .04150(10) -0.22740(10) .55120(10) .0320(10) Uani d .
H3AA -0.1853 -0.2994 .4469 .080 Uiso c R
C4A -.09180(10) -0.30250(10) .52470(10) .0510(10) Uani d .
C5A -.08960(10) -0.38080(10) .61030(10) .0630(10) Uani d .
H5AA -0.1828 -0.4327 .5929 .080 Uiso c R
C6A .04660(10) -0.38360(10) .72080(10) .0510(10) Uani d .
H6AA .0479 -0.4385 .7804 .080 Uiso c R

loop_
_atom_type_symbol
_atom_type_description
_atom_type_scat_dispersion_real
_atom_type_scat_dispersion_imag
_atom_type_scat_source
C C 0.0033 0.0016 International_Tables_Vol_C_Tables_4.2.6.8_and_6.1.1.4
H H 0.0000 0.0000 International_Tables_Vol_C_Tables_4.2.6.8_and_6.1.1.4
Cl Cl 0.1484 0.1585 International_Tables_Vol_C_Tables_4.2.6.8_and_6.1.1.4
F F 0.0140 0.0100 International_Tables_Vol_C_Tables_4.2.6.8_and_6.1.1.4
N N 0.0061 0.0033 International_Tables_Vol_C_Tables_4.2.6.8_and_6.1.1.4
O O 0.0106 0.0060 International_Tables_Vol_C_Tables_4.2.6.8_and_6.1.1.4

loop_
_geom_angle_atom_site_label_1
_geom_angle_atom_site_label_2
_geom_angle_atom_site_label_3
_geom_angle
_geom_angle_publ_flag
C2 N1 C6 117.20(10) yes
C3 C2 N1 124.40(10) yes
C2 C3 C4 117.40(10) yes
C2 C3 C7 125.40(10) yes
C4 C3 C7 117.30(10) yes
C3 C4 C5 118.30(10) yes
F1 C5 C4 120.70(10) yes
F1 C5 C6 119.30(10) yes
C4 C5 C6 120.00(10) yes
N1 C6 Cl1 117.90(10) yes
Cl1 C6 C5 119.40(10) yes
C5 C6 N1 122.80(10) yes
O1 C7 C3 119.10(10) yes
C3 C7 N2 117.50(10) yes
O1 C7 N2 123.30(10) yes
C7 N2 C3A 126.60(10) yes
C2A N1A C6A 119.00(10) yes
N1A C2A C3A 122.50(10) yes
N2 C3A C2A 124.70(10) yes
C4A C3A N2 117.80(10) yes
C2A C3A C4A 117.50(10) yes
C3A C4A C5A 119.60(10) yes
C4A C5A C6A 119.30(10) yes
N1A C6A C5A 122.10(10) yes

loop_
_geom_bond_atom_site_label_1
_geom_bond_atom_site_label_2
_geom_bond_distance
_geom_bond_publ_flag
Cl1 C6 1.7250(10) yes
C5 F1 1.3420(10) yes
N1 C2 1.3350(10) yes
N1 C6 1.3080(10) yes
C2 C3 1.3720(10) yes
C3 C4 1.3770(10) yes
C3 C7 1.5060(10) yes
C4 C5 1.3690(10) yes
C6 C5 1.3680(10) yes
O1 C7 1.2220(10) yes
N2 C7 1.3490(10) yes
N2 C3A 1.4080(10) yes
N1A C2A 1.3410(10) yes
N1A C6A 1.3180(10) yes
C2A C3A 1.3910(10) yes
C3A C4A 1.3790(10) yes
C4A C5A 1.3730(10) yes
C5A C6A 1.3760(10) yes
